data_4514527
loop_
_publ_author_name
'Wu, Jung-Tsu'
'Lin, Hsiang-Ting'
'Liou, Guey-Sheng'

_publ_section_title
;
 Synthesis and Characterization of Novel Triarylamine Derivatives with
 Dimethylamino Substituents for Application in Optoelectronic Devices.
;
_journal_issue 16
_journal_name_full 'ACS applied materials &amp; interfaces'
_journal_page_first 14902
_journal_page_last 14908
_journal_paper_doi 10.1021/acsami.9b00402
_journal_volume 11
_journal_year 2019
_chemical_formula_sum 'C42 H42 N4 O2'
_chemical_formula_weight 634.79
_space_group_crystal_system triclinic
_space_group_IT_number 2
_space_group_name_Hall '-P 1'
_space_group_name_H-M_alt 'P -1'
_symmetry_space_group_name_Hall '-P 1'
_symmetry_space_group_name_H-M 'P -1'
_atom_sites_solution_hydrogens geom
_audit_creation_method SHELXL-2017/1
_cell_angle_alpha 87.653(6)
_cell_angle_beta 84.603(6)
_cell_angle_gamma 70.838(7)
_cell_formula_units_Z 4
_cell_length_a 11.0103(9)
_cell_length_b 15.2608(10)
_cell_length_c 22.0780(16)
_cell_measurement_reflns_used 4614
_cell_measurement_temperature 150(2)
_cell_measurement_theta_max 23.9290
_cell_measurement_theta_min 3.2460
_cell_volume 3488.4(5)
_computing_cell_refinement 'CrysAlisPro 1.171.39.46 (Rigaku OD, 2018)'
_computing_data_collection 'CrysAlisPro 1.171.39.46 (Rigaku OD, 2018)'
_computing_data_reduction 'CrysAlisPro 1.171.39.46 (Rigaku OD, 2018)'
_computing_structure_refinement 'SHELXL-2017/1 (Sheldrick, 2017)'
_diffrn_ambient_temperature 150(2)
_diffrn_detector_area_resol_mean 10.2496
_diffrn_measured_fraction_theta_full 0.992
_diffrn_measured_fraction_theta_max 0.992
_diffrn_measurement_device_type 'Xcalibur, Atlas, Gemini'
_diffrn_measurement_method '\w scans'
_diffrn_radiation_type MoK\a
_diffrn_radiation_wavelength 0.71073
_diffrn_reflns_av_R_equivalents 0.0416
_diffrn_reflns_av_unetI/netI 0.0735
_diffrn_reflns_Laue_measured_fraction_full 0.992
_diffrn_reflns_Laue_measured_fraction_max 0.992
_diffrn_reflns_limit_h_max 13
_diffrn_reflns_limit_h_min -12
_diffrn_reflns_limit_k_max 18
_diffrn_reflns_limit_k_min -15
_diffrn_reflns_limit_l_max 25
_diffrn_reflns_limit_l_min -26
_diffrn_reflns_number 22040
_diffrn_reflns_point_group_measured_fraction_full 0.992
_diffrn_reflns_point_group_measured_fraction_max 0.992
_diffrn_reflns_theta_full 24.999
_diffrn_reflns_theta_max 24.999
_diffrn_reflns_theta_min 2.872
_diffrn_source 'fine-focus sealed X-ray tube'
_exptl_absorpt_coefficient_mu 0.075
_exptl_absorpt_correction_T_max 1.00000
_exptl_absorpt_correction_T_min 0.99367
_exptl_absorpt_correction_type multi-scan
_exptl_absorpt_process_details
; 
CrysAlisPro 1.171.39.46 (Rigaku Oxford Diffraction, 2018) 
Empirical absorption correction using spherical harmonics, 
 implemented in SCALE3 ABSPACK scaling algorithm. 
;
_exptl_crystal_density_diffrn 1.209
_exptl_crystal_description plate
_exptl_crystal_F_000 1352
_exptl_crystal_size_max 0.25
_exptl_crystal_size_mid 0.20
_exptl_crystal_size_min 0.15
_refine_diff_density_max 0.788
_refine_diff_density_min -0.725
_refine_diff_density_rms 0.063
_refine_ls_extinction_coef 0.0080(13)
_refine_ls_extinction_expression Fc^*^=kFc[1+0.001xFc^2^\l^3^/sin(2\q)]^-1/4^
_refine_ls_extinction_method 'SHELXL-2017/1 (Sheldrick 2017)'
_refine_ls_goodness_of_fit_ref 1.384
_refine_ls_hydrogen_treatment constr
_refine_ls_matrix_type full
_refine_ls_number_parameters 939
_refine_ls_number_reflns 12191
_refine_ls_number_restraints 506
_refine_ls_restrained_S_all 1.545
_refine_ls_R_factor_all 0.1657
_refine_ls_R_factor_gt 0.0959
_refine_ls_shift/su_max 0.005
_refine_ls_shift/su_mean 0.000
_refine_ls_structure_factor_coef Fsqd
_refine_ls_weighting_details 'w=1/[\s^2^(Fo^2^)+(0.1000P)^2^] where P=(Fo^2^+2Fc^2^)/3'
_refine_ls_weighting_scheme calc
_refine_ls_wR_factor_gt 0.2405
_refine_ls_wR_factor_ref 0.2746
_reflns_Friedel_coverage 0.000
_reflns_number_gt 6811
_reflns_number_total 12191
_reflns_threshold_expression 'I > 2\s(I)'
_cod_data_source_file am9b00402_si_003.cif
_cod_data_source_block ic19161
_cod_database_code 4514527
_shelx_shelxl_version_number 2017/1
_shelx_space_group_comment
; 
The symmetry employed for this shelxl refinement is uniquely defined 
by the following loop, which should always be used as a source of 
symmetry information in preference to the above space-group names. 
They are only intended as comments. 
;

loop_
_space_group_symop_operation_xyz
'x, y, z'
'-x, -y, -z'

loop_
_atom_site_label
_atom_site_type_symbol
_atom_site_fract_x
_atom_site_fract_y
_atom_site_fract_z
_atom_site_U_iso_or_equiv
_atom_site_adp_type
_atom_site_occupancy
_atom_site_site_symmetry_order
_atom_site_calc_flag
_atom_site_refinement_flags_posn
_atom_site_refinement_flags_adp
_atom_site_refinement_flags_occupancy
_atom_site_disorder_assembly
_atom_site_disorder_group
O1 O -0.3909(3) 0.4503(2) 0.40672(18) 0.0852(11) Uani 1 1 d . . . . .
O2 O 1.2934(15) -0.1503(8) 0.1497(7) 0.107(4) Uani 0.479(14) 1 d . U P A 1
C40 C 1.3796(15) -0.1514(8) 0.0985(8) 0.101(4) Uani 0.479(14) 1 d . U P A 1
H40A H 1.467623 -0.169176 0.110996 0.151 Uiso 0.479(14) 1 calc R U P A 1
H40B H 1.374563 -0.196349 0.069208 0.151 Uiso 0.479(14) 1 calc R U P A 1
H40C H 1.356765 -0.089544 0.079673 0.151 Uiso 0.479(14) 1 calc R U P A 1
O2' O 1.2924(14) -0.1369(7) 0.1066(7) 0.109(4) Uani 0.521(14) 1 d . U P A 2
C40' C 1.3398(12) -0.1443(9) 0.1785(9) 0.112(4) Uani 0.521(14) 1 d . U P A 2
H40D H 1.433038 -0.155696 0.176512 0.167 Uiso 0.521(14) 1 calc R U P A 2
H40E H 1.294221 -0.085996 0.199775 0.167 Uiso 0.521(14) 1 calc R U P A 2
H40F H 1.319457 -0.195443 0.200597 0.167 Uiso 0.521(14) 1 calc R U P A 2
N1 N 0.1179(3) 0.4472(2) 0.35055(16) 0.0546(9) Uani 1 1 d . . . . .
N2 N 0.7643(3) -0.0464(2) 0.09688(16) 0.0580(10) Uani 1 1 d . . . . .
N3 N 0.2033(4) 0.7803(3) 0.3891(3) 0.0926(15) Uani 1 1 d D U . . .
N4 N 0.6020(4) -0.3107(3) -0.01261(18) 0.0706(11) Uani 1 1 d . U . . .
C1 C -0.2668(4) 0.4535(3) 0.39145(19) 0.0530(11) Uani 1 1 d . . . . .
C2 C -0.2395(4) 0.5308(3) 0.36742(19) 0.0545(11) Uani 1 1 d . . . . .
H2A H -0.308055 0.586167 0.360172 0.065 Uiso 1 1 calc R U . . .
C3 C -0.1130(4) 0.5279(3) 0.35388(17) 0.0484(10) Uani 1 1 d . . . . .
H3A H -0.095451 0.581486 0.337491 0.058 Uiso 1 1 calc R U . . .
C4 C -0.0126(4) 0.4483(3) 0.36391(18) 0.0488(10) Uani 1 1 d . . . . .
C5 C -0.0398(4) 0.3705(3) 0.38710(19) 0.0552(11) Uani 1 1 d . . . . .
H5A H 0.028900 0.315106 0.394136 0.066 Uiso 1 1 calc R U . . .
C6 C -0.1660(4) 0.3726(3) 0.4001(2) 0.0582(12) Uani 1 1 d . . . . .
H6A H -0.183562 0.318294 0.414977 0.070 Uiso 1 1 calc R U . . .
C7 C 0.1433(4) 0.5311(3) 0.3594(2) 0.0507(11) Uani 1 1 d . . . . .
C8 C 0.1183(4) 0.5714(3) 0.4160(2) 0.0657(13) Uani 1 1 d . . . . .
H8A H 0.086924 0.540614 0.449071 0.079 Uiso 1 1 calc R U . . .
C9 C 0.1360(5) 0.6518(4) 0.4266(3) 0.0730(15) Uani 1 1 d . . . . .
H9A H 0.112691 0.678296 0.465915 0.088 Uiso 1 1 calc R U . . .
C10 C 0.1874(4) 0.6961(3) 0.3813(3) 0.0666(15) Uani 1 1 d . . . . .
C11 C 0.2155(4) 0.6571(3) 0.3216(3) 0.0701(14) Uani 1 1 d . . . . .
H11A H 0.250444 0.686898 0.289215 0.084 Uiso 1 1 calc R U . . .
C12 C 0.1911(4) 0.5749(3) 0.3115(2) 0.0586(12) Uani 1 1 d . . . . .
H12A H 0.207236 0.549222 0.271942 0.070 Uiso 1 1 calc R U . . .
C13 C 0.2079(4) 0.3777(3) 0.31376(19) 0.0488(10) Uani 1 1 d . . . . .
C14 C 0.3402(4) 0.3555(3) 0.31904(18) 0.0501(11) Uani 1 1 d . . . . .
H14A H 0.369428 0.387298 0.347586 0.060 Uiso 1 1 calc R U . . .
C15 C 0.4277(4) 0.2885(3) 0.28356(18) 0.0507(11) Uani 1 1 d . . . . .
H15A H 0.516981 0.275523 0.287946 0.061 Uiso 1 1 calc R U . . .
C16 C 0.3921(4) 0.2384(3) 0.24129(19) 0.0492(10) Uani 1 1 d . . . . .
C17 C 0.2591(4) 0.2609(3) 0.23653(19) 0.0528(11) Uani 1 1 d . . . . .
H17A H 0.229839 0.228511 0.208342 0.063 Uiso 1 1 calc R U . . .
C18 C 0.1692(4) 0.3294(3) 0.2721(2) 0.0550(11) Uani 1 1 d . . . . .
H18A H 0.079858 0.343283 0.267700 0.066 Uiso 1 1 calc R U . . .
C19 C 0.4888(4) 0.1646(3) 0.20464(18) 0.0471(10) Uani 1 1 d . . . . .
C20 C 0.6132(4) 0.1660(3) 0.18892(19) 0.0537(11) Uani 1 1 d . . . . .
H20A H 0.637208 0.215731 0.202653 0.064 Uiso 1 1 calc R U . . .
C21 C 0.7035(4) 0.0976(3) 0.1539(2) 0.0581(11) Uani 1 1 d . . . . .
H21A H 0.787572 0.101269 0.144119 0.070 Uiso 1 1 calc R U . . .
C22 C 0.6723(4) 0.0226(3) 0.13272(18) 0.0519(11) Uani 1 1 d . . . . .
C23 C 0.5483(4) 0.0205(3) 0.14760(18) 0.0519(11) Uani 1 1 d . . . . .
H23A H 0.524064 -0.028951 0.133638 0.062 Uiso 1 1 calc R U . . .
C24 C 0.4584(4) 0.0903(3) 0.18293(19) 0.0542(11) Uani 1 1 d . . . . .
H24A H 0.373956 0.087088 0.192486 0.065 Uiso 1 1 calc R U . . .
C25 C 0.8974(4) -0.0719(3) 0.1059(2) 0.0552(11) Uani 1 1 d . . . . .
C26 C 0.9418(5) -0.0851(3) 0.1637(2) 0.0686(13) Uani 1 1 d . . . . .
H26A H 0.881666 -0.077423 0.198531 0.082 Uiso 1 1 calc R U . . .
C27 C 1.0702(6) -0.1091(3) 0.1712(3) 0.0865(17) Uani 1 1 d . . . . .
H27A H 1.098529 -0.117656 0.211017 0.104 Uiso 1 1 calc R U . . .
C28 C 1.1597(5) -0.1209(3) 0.1212(4) 0.093(2) Uani 1 1 d . . . . .
C29 C 1.1177(6) -0.1107(4) 0.0639(4) 0.0936(19) Uani 1 1 d . . . . .
H29A H 1.178231 -0.120510 0.029210 0.112 Uiso 1 1 calc R U . . .
C30 C 0.9867(5) -0.0862(3) 0.0567(2) 0.0709(13) Uani 1 1 d . . . . .
H30A H 0.958639 -0.079296 0.016816 0.085 Uiso 1 1 calc R U . . .
C31 C 0.7244(4) -0.1141(3) 0.06764(19) 0.0536(11) Uani 1 1 d . . . . .
C32 C 0.7570(4) -0.2043(3) 0.08881(19) 0.0578(12) Uani 1 1 d . . . . .
H32A H 0.807695 -0.222206 0.122544 0.069 Uiso 1 1 calc R U . . .
C33 C 0.7172(4) -0.2691(3) 0.0618(2) 0.0621(12) Uani 1 1 d . . . . .
H33A H 0.740791 -0.330807 0.077400 0.075 Uiso 1 1 calc R U . . .
C34 C 0.6428(4) -0.2453(3) 0.0119(2) 0.0596(12) Uani 1 1 d . . . . .
C35 C 0.6120(5) -0.1541(3) -0.0091(2) 0.0741(15) Uani 1 1 d . . . . .
H35A H 0.561753 -0.134974 -0.042929 0.089 Uiso 1 1 calc R U . . .
C36 C 0.6541(5) -0.0907(3) 0.0188(2) 0.0695(14) Uani 1 1 d . . . . .
H36A H 0.632799 -0.029049 0.003240 0.083 Uiso 1 1 calc R U . . .
C37 C -0.4943(5) 0.5309(4) 0.3895(4) 0.110(2) Uani 1 1 d . . . . .
H37A H -0.577420 0.522241 0.402020 0.166 Uiso 1 1 calc R U . . .
H37B H -0.489536 0.585770 0.409387 0.166 Uiso 1 1 calc R U . . .
H37C H -0.486287 0.539610 0.345206 0.166 Uiso 1 1 calc R U . . .
C38 C 0.1891(9) 0.8165(5) 0.4469(4) 0.198(5) Uani 1 1 d D . . . .
H38A H 0.100268 0.827630 0.464491 0.297 Uiso 1 1 calc DR U . . .
H38B H 0.207822 0.875063 0.444372 0.297 Uiso 1 1 calc DR U . . .
H38C H 0.248956 0.772299 0.472650 0.297 Uiso 1 1 calc R U . . .
C39 C 0.2970(8) 0.8080(5) 0.3514(5) 0.158(3) Uani 1 1 d D U . . .
H39A H 0.379812 0.757548 0.349634 0.237 Uiso 1 1 calc R U . . .
H39B H 0.307009 0.863287 0.368390 0.237 Uiso 1 1 calc R U . . .
H39C H 0.268505 0.822049 0.310352 0.237 Uiso 1 1 calc R U . . .
C41 C 0.6437(9) -0.4034(5) 0.0045(4) 0.151(3) Uani 1 1 d . U . . .
H41A H 0.737045 -0.424088 0.007850 0.226 Uiso 1 1 calc R U . . .
H41B H 0.624325 -0.440332 -0.026238 0.226 Uiso 1 1 calc R U . . .
H41C H 0.599333 -0.411381 0.043844 0.226 Uiso 1 1 calc R U . . .
C42 C 0.5070(7) -0.2820(4) -0.0557(3) 0.124(3) Uani 1 1 d . . . . .
H42A H 0.487932 -0.336252 -0.069023 0.186 Uiso 1 1 calc R U . . .
H42B H 0.428021 -0.237533 -0.036704 0.186 Uiso 1 1 calc R U . . .
H42C H 0.539883 -0.252742 -0.090914 0.186 Uiso 1 1 calc R U . . .
O4 O -0.0250(3) 1.8302(2) 0.83466(17) 0.0848(11) Uani 1 1 d . . . . .
N5 N 0.1867(3) 0.9650(3) 0.6258(2) 0.0733(12) Uani 1 1 d . . . . .
N6 N 0.3591(4) 1.4825(2) 0.81989(18) 0.0700(12) Uani 1 1 d . . . . .
N7 N 0.6112(4) 0.7321(3) 0.48131(17) 0.0712(11) Uani 1 1 d . . . . .
N8 N 0.8557(4) 1.4490(3) 0.8842(2) 0.0828(13) Uani 1 1 d . U . . .
O3 O -0.2935(5) 0.9074(3) 0.6627(2) 0.0660(13) Uani 0.630(4) 1 d . U P B 1
C43 C -0.1755(4) 0.9194(4) 0.6516(2) 0.0572(15) Uani 0.630(4) 1 d DG U P B 1
C44 C -0.1222(4) 0.9362(4) 0.70276(16) 0.0570(14) Uani 0.630(4) 1 d DG U P B 1
H44 H -0.166847 0.937679 0.741870 0.068 Uiso 0.630(4) 1 calc R U P B 1
C45 C -0.0034(4) 0.9507(4) 0.69666(18) 0.0573(15) Uani 0.630(4) 1 d DG U P B 1
H45 H 0.033065 0.962182 0.731606 0.069 Uiso 0.630(4) 1 calc R U P B 1
C46 C 0.0620(4) 0.9485(4) 0.6394(2) 0.0542(15) Uani 0.630(4) 1 d DG U P B 1
C47 C 0.0086(5) 0.9317(4) 0.58831(17) 0.0641(16) Uani 0.630(4) 1 d DG U P B 1
H47 H 0.053330 0.930179 0.549201 0.077 Uiso 0.630(4) 1 calc R U P B 1
C48 C -0.1101(5) 0.9171(4) 0.59441(17) 0.0571(15) Uani 0.630(4) 1 d DG U P B 1
H48 H -0.146582 0.905676 0.559464 0.069 Uiso 0.630(4) 1 calc R U P B 1
C79 C -0.3477(5) 0.8841(4) 0.6188(3) 0.0815(14) Uani 0.630(4) 1 d . U P B 1
H79A H -0.431040 0.878595 0.634654 0.122 Uiso 0.630(4) 1 calc R U P B 1
H79B H -0.361023 0.931788 0.586699 0.122 Uiso 0.630(4) 1 calc R U P B 1
H79C H -0.291715 0.824513 0.602096 0.122 Uiso 0.630(4) 1 calc R U P B 1
O3' O -0.2619(8) 0.8868(6) 0.5812(4) 0.0632(18) Uani 0.370(4) 1 d . U P B 2
C43' C -0.1544(12) 0.9083(10) 0.5967(6) 0.0599(19) Uani 0.370(4) 1 d D U P B 2
C44' C -0.1368(12) 0.9392(9) 0.6511(6) 0.0607(18) Uani 0.370(4) 1 d D U P B 2
H44' H -0.199069 0.946124 0.684895 0.073 Uiso 0.370(4) 1 calc R U P B 2
C45' C -0.0242(11) 0.9603(9) 0.6553(6) 0.0643(19) Uani 0.370(4) 1 d D U P B 2
H45' H -0.014661 0.983916 0.693082 0.077 Uiso 0.370(4) 1 calc R U P B 2
C46' C 0.0734(12) 0.9506(10) 0.6109(6) 0.058(2) Uani 0.370(4) 1 d D U P B 2
C47' C 0.0446(11) 0.9264(9) 0.5617(5) 0.066(2) Uani 0.370(4) 1 d D U P B 2
H47' H 0.103780 0.926142 0.527426 0.079 Uiso 0.370(4) 1 calc DR U P B 2
C48' C -0.0667(9) 0.8985(8) 0.5490(5) 0.063(2) Uani 0.370(4) 1 d D U P B 2
H48' H -0.075220 0.875801 0.510729 0.076 Uiso 0.370(4) 1 calc DR U P B 2
C79' C -0.3477(5) 0.8841(4) 0.6188(3) 0.0815(14) Uani 0.370(4) 1 d . U P B 2
H79D H -0.413563 0.867999 0.599178 0.122 Uiso 0.370(4) 1 calc R U P B 2
H79E H -0.312500 0.837272 0.649902 0.122 Uiso 0.370(4) 1 calc R U P B 2
H79F H -0.386477 0.944978 0.637925 0.122 Uiso 0.370(4) 1 calc R U P B 2
C49 C 0.2922(4) 0.9070(3) 0.5880(2) 0.0591(12) Uani 1 1 d . . . . .
C50 C 0.3530(5) 0.9424(3) 0.5402(2) 0.0613(13) Uani 1 1 d . . . . .
H50A H 0.321998 1.007086 0.531570 0.074 Uiso 1 1 calc R U . . .
C51 C 0.4579(5) 0.8863(3) 0.5046(2) 0.0631(13) Uani 1 1 d . . . . .
H51A H 0.497371 0.913267 0.472275 0.076 Uiso 1 1 calc R U . . .
C52 C 0.5070(5) 0.7901(3) 0.51532(19) 0.0547(11) Uani 1 1 d . . . . .
C53 C 0.4416(4) 0.7544(3) 0.5625(2) 0.0558(12) Uani 1 1 d . . . . .
H53A H 0.469350 0.689340 0.569723 0.067 Uiso 1 1 calc R U . . .
C54 C 0.3386(4) 0.8102(3) 0.5986(2) 0.0579(12) Uani 1 1 d . . . . .
H54A H 0.298658 0.783479 0.630860 0.069 Uiso 1 1 calc R U . . .
C55 C 0.2026(4) 1.0370(3) 0.6578(2) 0.0571(11) Uani 1 1 d . . . . .
C56 C 0.1063(4) 1.1240(3) 0.6641(2) 0.0630(13) Uani 1 1 d . . . . .
H56A H 0.025271 1.133883 0.648516 0.076 Uiso 1 1 calc R U . . .
C57 C 0.1285(4) 1.1948(3) 0.6926(2) 0.0542(11) Uani 1 1 d . . . . .
H57A H 0.061940 1.253185 0.696092 0.065 Uiso 1 1 calc R U . . .
C58 C 0.2441(4) 1.1845(3) 0.71649(18) 0.0470(10) Uani 1 1 d . . . . .
C59 C 0.3372(4) 1.0969(3) 0.71163(19) 0.0522(11) Uani 1 1 d . . . . .
H59A H 0.417088 1.086931 0.728366 0.063 Uiso 1 1 calc R U . . .
C60 C 0.3182(4) 1.0240(3) 0.6836(2) 0.0556(11) Uani 1 1 d . . . . .
H60A H 0.383629 0.965088 0.681809 0.067 Uiso 1 1 calc R U . . .
C61 C 0.2711(4) 1.2624(3) 0.74362(18) 0.0494(10) Uani 1 1 d . . . . .
C62 C 0.1765(4) 1.3356(3) 0.77412(18) 0.0552(11) Uani 1 1 d . . . . .
H62A H 0.089895 1.335558 0.778422 0.066 Uiso 1 1 calc R U . . .
C63 C 0.2045(4) 1.4075(3) 0.79805(19) 0.0578(12) Uani 1 1 d . . . . .
H63A H 0.137242 1.456430 0.818031 0.069 Uiso 1 1 calc R U . . .
C64 C 0.3300(5) 1.4097(3) 0.7934(2) 0.0610(12) Uani 1 1 d . . . . .
C65 C 0.4249(4) 1.3388(3) 0.7628(2) 0.0660(13) Uani 1 1 d . . . . .
H65A H 0.511249 1.339345 0.758434 0.079 Uiso 1 1 calc R U . . .
C66 C 0.3956(4) 1.2672(3) 0.7386(2) 0.0605(12) Uani 1 1 d . . . . .
H66A H 0.462878 1.219335 0.717731 0.073 Uiso 1 1 calc R U . . .
C67 C 0.2639(5) 1.5721(3) 0.8250(2) 0.0639(13) Uani 1 1 d . . . . .
C68 C 0.2106(5) 1.6202(3) 0.7736(2) 0.0667(13) Uani 1 1 d . . . . .
H68A H 0.238983 1.593170 0.734639 0.080 Uiso 1 1 calc R U . . .
C69 C 0.1172(4) 1.7065(3) 0.7786(2) 0.0623(13) Uani 1 1 d . . . . .
H69A H 0.084047 1.738946 0.742899 0.075 Uiso 1 1 calc R U . . .
C70 C 0.0723(4) 1.7454(3) 0.8340(2) 0.0616(12) Uani 1 1 d . . . . .
C71 C 0.1265(5) 1.7004(3) 0.8857(2) 0.0768(15) Uani 1 1 d . . . . .
H71A H 0.098858 1.728691 0.924361 0.092 Uiso 1 1 calc R U . . .
C72 C 0.2219(5) 1.6134(3) 0.8809(2) 0.0755(15) Uani 1 1 d . . . . .
H72A H 0.258011 1.582384 0.916418 0.091 Uiso 1 1 calc R U . . .
C73 C 0.4867(5) 1.4727(3) 0.8352(2) 0.0666(13) Uani 1 1 d . . . . .
C74 C 0.5387(5) 1.5414(3) 0.8217(2) 0.0644(13) Uani 1 1 d . . . . .
H74A H 0.490640 1.595419 0.800668 0.077 Uiso 1 1 calc R U . . .
C75 C 0.6598(5) 1.5344(3) 0.8379(2) 0.0702(13) Uani 1 1 d . . . . .
H75A H 0.694069 1.583060 0.827261 0.084 Uiso 1 1 calc R U . . .
C76 C 0.7324(5) 1.4571(4) 0.8695(2) 0.0717(14) Uani 1 1 d . . . . .
C77 C 0.6795(6) 1.3865(4) 0.8808(3) 0.0950(19) Uani 1 1 d . . . . .
H77A H 0.728595 1.330965 0.899993 0.114 Uiso 1 1 calc R U . . .
C78 C 0.5590(6) 1.3941(4) 0.8653(3) 0.099(2) Uani 1 1 d . . . . .
H78A H 0.524583 1.345329 0.875297 0.118 Uiso 1 1 calc R U . . .
C80 C 0.6817(7) 0.7754(4) 0.4375(3) 0.111(2) Uani 1 1 d . . . . .
H80A H 0.753342 0.727241 0.416218 0.166 Uiso 1 1 calc R U . . .
H80B H 0.623574 0.811875 0.407965 0.166 Uiso 1 1 calc R U . . .
H80C H 0.715799 0.816168 0.458836 0.166 Uiso 1 1 calc R U . . .
C81 C 0.6966(6) 0.6515(4) 0.5101(3) 0.0953(18) Uani 1 1 d . . . . .
H81A H 0.765608 0.617427 0.480165 0.143 Uiso 1 1 calc R U . . .
H81B H 0.734315 0.671341 0.543381 0.143 Uiso 1 1 calc R U . . .
H81C H 0.647716 0.611202 0.526436 0.143 Uiso 1 1 calc R U . . .
C82 C -0.0803(6) 1.8686(4) 0.8928(3) 0.102(2) Uani 1 1 d . . . . .
H82A H -0.147712 1.928398 0.887327 0.153 Uiso 1 1 calc R U . . .
H82B H -0.118145 1.826030 0.915617 0.153 Uiso 1 1 calc R U . . .
H82C H -0.013112 1.877819 0.915468 0.153 Uiso 1 1 calc R U . . .
C83 C 0.8882(6) 1.5367(5) 0.8851(4) 0.132(3) Uani 1 1 d . U . . .
H83A H 0.907222 1.555696 0.843337 0.198 Uiso 1 1 calc R U . . .
H83B H 0.963783 1.526277 0.908036 0.198 Uiso 1 1 calc R U . . .
H83C H 0.814732 1.585607 0.904599 0.198 Uiso 1 1 calc R U . . .
C84 C 0.9176(5) 1.3719(5) 0.9232(3) 0.111(2) Uani 1 1 d . . . . .
H84A H 1.003414 1.373435 0.930316 0.166 Uiso 1 1 calc R U . . .
H84B H 0.865325 1.376613 0.962140 0.166 Uiso 1 1 calc R U . . .
H84C H 0.926005 1.313504 0.903607 0.166 Uiso 1 1 calc R U . . .

loop_
_atom_site_aniso_label
_atom_site_aniso_U_11
_atom_site_aniso_U_22
_atom_site_aniso_U_33
_atom_site_aniso_U_23
_atom_site_aniso_U_13
_atom_site_aniso_U_12
O1 0.051(2) 0.070(2) 0.132(3) 0.018(2) -0.006(2) -0.0203(16)
O2 0.067(6) 0.070(5) 0.179(11) -0.007(7) -0.019(8) -0.012(5)
C40 0.043(7) 0.056(6) 0.202(11) -0.018(7) 0.015(8) -0.018(6)
O2' 0.064(5) 0.070(5) 0.192(9) 0.015(6) -0.052(7) -0.010(4)
C40' 0.071(6) 0.081(6) 0.201(11) 0.041(7) -0.090(7) -0.033(5)
N1 0.045(2) 0.048(2) 0.067(2) -0.0138(18) 0.0121(18) -0.0129(16)
N2 0.051(2) 0.053(2) 0.060(2) -0.0126(18) 0.0004(18) -0.0025(17)
N3 0.078(3) 0.068(3) 0.134(4) -0.019(3) -0.029(3) -0.019(2)
N4 0.075(3) 0.062(2) 0.074(3) -0.007(2) -0.029(2) -0.014(2)
C1 0.037(2) 0.054(3) 0.065(3) 0.003(2) 0.001(2) -0.012(2)
C2 0.048(3) 0.045(3) 0.067(3) 0.002(2) -0.009(2) -0.010(2)
C3 0.052(3) 0.045(2) 0.047(2) 0.0053(18) -0.004(2) -0.014(2)
C4 0.050(3) 0.047(3) 0.047(2) -0.0012(19) 0.000(2) -0.013(2)
C5 0.046(3) 0.045(3) 0.065(3) 0.007(2) 0.000(2) -0.005(2)
C6 0.060(3) 0.047(3) 0.065(3) 0.010(2) -0.006(2) -0.016(2)
C7 0.041(2) 0.048(3) 0.061(3) -0.009(2) -0.001(2) -0.0117(19)
C8 0.068(3) 0.056(3) 0.064(3) -0.014(2) -0.011(2) -0.005(2)
C9 0.074(3) 0.065(3) 0.074(3) -0.016(3) -0.017(3) -0.009(3)
C10 0.044(3) 0.039(3) 0.117(4) -0.030(3) -0.027(3) -0.005(2)
C11 0.041(3) 0.052(3) 0.111(4) 0.005(3) 0.001(3) -0.010(2)
C12 0.046(2) 0.045(3) 0.077(3) -0.012(2) 0.003(2) -0.005(2)
C13 0.044(2) 0.042(2) 0.057(3) -0.002(2) 0.003(2) -0.0103(19)
C14 0.055(3) 0.043(2) 0.048(2) -0.0030(19) -0.005(2) -0.009(2)
C15 0.043(2) 0.045(2) 0.059(3) 0.002(2) -0.004(2) -0.0088(19)
C16 0.045(2) 0.041(2) 0.057(3) 0.0005(19) -0.002(2) -0.0086(18)
C17 0.050(3) 0.044(2) 0.064(3) -0.008(2) -0.007(2) -0.012(2)
C18 0.040(2) 0.051(3) 0.070(3) -0.007(2) 0.000(2) -0.010(2)
C19 0.047(2) 0.036(2) 0.053(2) -0.0030(18) -0.001(2) -0.0062(19)
C20 0.047(3) 0.047(3) 0.064(3) -0.007(2) -0.001(2) -0.010(2)
C21 0.048(3) 0.050(3) 0.072(3) -0.003(2) 0.000(2) -0.012(2)
C22 0.053(3) 0.043(2) 0.050(2) -0.0051(19) 0.000(2) -0.003(2)
C23 0.053(3) 0.040(2) 0.057(3) 0.001(2) -0.004(2) -0.009(2)
C24 0.045(2) 0.051(3) 0.062(3) -0.001(2) -0.003(2) -0.009(2)
C25 0.049(3) 0.043(2) 0.064(3) -0.011(2) -0.001(2) -0.0020(19)
C26 0.069(3) 0.056(3) 0.071(3) -0.004(2) -0.006(3) -0.008(2)
C27 0.067(4) 0.064(3) 0.125(5) -0.005(3) -0.033(4) -0.008(3)
C28 0.047(4) 0.046(3) 0.184(7) -0.019(4) -0.025(4) -0.008(2)
C29 0.056(4) 0.079(4) 0.139(6) -0.031(4) 0.030(4) -0.020(3)
C30 0.076(4) 0.057(3) 0.074(3) -0.014(2) 0.012(3) -0.017(2)
C31 0.052(3) 0.047(3) 0.050(2) -0.006(2) -0.006(2) 0.001(2)
C32 0.061(3) 0.052(3) 0.050(2) 0.000(2) -0.014(2) -0.002(2)
C33 0.066(3) 0.053(3) 0.057(3) 0.006(2) -0.009(2) -0.005(2)
C34 0.064(3) 0.052(3) 0.056(3) -0.004(2) -0.005(2) -0.009(2)
C35 0.093(4) 0.060(3) 0.063(3) 0.006(2) -0.031(3) -0.010(3)
C36 0.087(3) 0.048(3) 0.068(3) 0.004(2) -0.025(3) -0.009(2)
C37 0.042(3) 0.072(4) 0.213(7) 0.019(4) -0.017(4) -0.014(3)
C38 0.300(13) 0.106(6) 0.227(10) -0.013(6) -0.163(10) -0.080(7)
C39 0.132(6) 0.092(5) 0.237(10) 0.010(6) 0.058(6) -0.042(5)
C41 0.225(9) 0.093(4) 0.134(6) 0.008(4) -0.028(6) -0.048(5)
C42 0.150(6) 0.097(5) 0.123(5) -0.024(4) -0.065(5) -0.023(4)
O4 0.081(2) 0.062(2) 0.097(3) -0.0219(19) -0.005(2) -0.0029(18)
N5 0.044(2) 0.065(3) 0.117(3) -0.020(2) -0.005(2) -0.0237(19)
N6 0.069(3) 0.047(2) 0.088(3) -0.012(2) -0.026(2) -0.0061(19)
N7 0.111(3) 0.050(2) 0.051(2) -0.0004(19) -0.001(2) -0.025(2)
N8 0.061(3) 0.081(3) 0.096(3) -0.005(2) -0.015(2) -0.006(2)
O3 0.064(3) 0.076(3) 0.068(3) -0.003(2) 0.000(2) -0.037(2)
C43 0.053(3) 0.067(3) 0.061(3) -0.002(2) -0.005(3) -0.032(2)
C44 0.054(3) 0.070(3) 0.056(3) 0.002(3) -0.004(3) -0.032(2)
C45 0.056(3) 0.066(3) 0.055(3) 0.006(3) -0.009(3) -0.026(3)
C46 0.049(3) 0.062(3) 0.059(3) -0.001(3) -0.006(3) -0.028(3)
C47 0.058(3) 0.075(3) 0.062(3) 0.005(3) 0.001(3) -0.028(3)
C48 0.052(3) 0.068(3) 0.057(3) 0.002(2) -0.004(3) -0.029(2)
C79 0.059(3) 0.095(3) 0.097(4) 0.018(3) -0.016(3) -0.034(3)
O3' 0.055(3) 0.080(3) 0.061(3) 0.000(3) -0.006(3) -0.032(3)
C43' 0.052(3) 0.071(3) 0.062(3) 0.006(3) -0.001(3) -0.030(3)
C44' 0.054(3) 0.072(3) 0.062(3) -0.002(3) -0.002(3) -0.031(3)
C45' 0.058(3) 0.076(3) 0.065(3) -0.002(3) -0.002(3) -0.030(3)
C46' 0.051(3) 0.067(3) 0.063(4) 0.009(4) -0.006(3) -0.028(3)
C47' 0.051(4) 0.078(4) 0.072(4) 0.018(4) -0.002(4) -0.030(3)
C48' 0.054(3) 0.077(3) 0.065(3) 0.007(3) -0.006(3) -0.030(3)
C79' 0.059(3) 0.095(3) 0.097(4) 0.018(3) -0.016(3) -0.034(3)
C49 0.051(3) 0.051(3) 0.084(3) -0.005(3) -0.024(3) -0.024(2)
C50 0.066(3) 0.044(3) 0.082(3) 0.008(3) -0.022(3) -0.025(2)
C51 0.087(3) 0.050(3) 0.062(3) 0.010(2) -0.016(3) -0.033(3)
C52 0.078(3) 0.046(3) 0.044(2) -0.003(2) -0.011(2) -0.024(2)
C53 0.069(3) 0.046(2) 0.060(3) 0.007(2) -0.019(3) -0.025(2)
C54 0.057(3) 0.054(3) 0.072(3) 0.010(2) -0.024(3) -0.028(2)
C55 0.045(3) 0.054(3) 0.075(3) 0.003(2) -0.001(2) -0.023(2)
C56 0.042(2) 0.063(3) 0.086(3) 0.009(3) -0.013(2) -0.019(2)
C57 0.041(2) 0.046(2) 0.074(3) 0.007(2) -0.003(2) -0.0137(19)
C58 0.045(2) 0.041(2) 0.052(2) 0.0089(19) -0.001(2) -0.0137(19)
C59 0.045(2) 0.054(3) 0.058(3) 0.004(2) -0.011(2) -0.016(2)
C60 0.044(2) 0.048(3) 0.074(3) 0.002(2) -0.004(2) -0.0130(19)
C61 0.044(2) 0.046(2) 0.052(2) 0.0044(19) 0.000(2) -0.0081(19)
C62 0.058(3) 0.050(3) 0.050(2) 0.011(2) -0.002(2) -0.009(2)
C63 0.063(3) 0.047(3) 0.052(3) 0.001(2) 0.002(2) -0.006(2)
C64 0.067(3) 0.047(3) 0.064(3) 0.000(2) -0.013(3) -0.010(2)
C65 0.056(3) 0.052(3) 0.088(3) -0.013(2) -0.010(3) -0.012(2)
C66 0.054(3) 0.047(3) 0.073(3) -0.008(2) 0.000(2) -0.006(2)
C67 0.073(3) 0.051(3) 0.064(3) -0.007(2) -0.016(3) -0.011(2)
C68 0.082(3) 0.055(3) 0.059(3) -0.011(2) -0.009(3) -0.016(3)
C69 0.071(3) 0.048(3) 0.065(3) -0.008(2) -0.015(3) -0.012(2)
C70 0.065(3) 0.049(3) 0.069(3) -0.011(2) -0.009(3) -0.012(2)
C71 0.090(4) 0.073(3) 0.061(3) -0.014(3) -0.016(3) -0.014(3)
C72 0.081(3) 0.071(3) 0.067(3) -0.003(3) -0.018(3) -0.011(3)
C73 0.078(3) 0.050(3) 0.068(3) -0.008(2) -0.017(3) -0.010(3)
C74 0.071(3) 0.058(3) 0.057(3) 0.001(2) -0.003(2) -0.012(2)
C75 0.065(3) 0.064(3) 0.071(3) -0.002(3) 0.002(3) -0.008(2)
C76 0.065(3) 0.075(4) 0.066(3) -0.011(3) -0.009(3) -0.008(3)
C77 0.106(5) 0.064(3) 0.114(5) 0.010(3) -0.052(4) -0.016(3)
C78 0.099(4) 0.067(3) 0.139(5) 0.016(3) -0.060(4) -0.027(3)
C80 0.163(6) 0.068(4) 0.084(4) -0.003(3) 0.047(4) -0.029(4)
C81 0.114(4) 0.072(4) 0.079(4) 0.002(3) 0.007(3) -0.007(3)
C82 0.107(4) 0.079(4) 0.100(4) -0.031(3) 0.004(4) -0.002(3)
C83 0.082(4) 0.117(5) 0.201(8) -0.016(5) -0.012(5) -0.033(4)
C84 0.068(4) 0.121(5) 0.126(5) 0.008(4) -0.023(4) -0.005(3)

loop_
_atom_type_symbol
_atom_type_description
_atom_type_scat_dispersion_real
_atom_type_scat_dispersion_imag
_atom_type_scat_source
C C 0.0033 0.0016 'International Tables Vol C Tables 4.2.6.8 and 6.1.1.4'
H H 0.0000 0.0000 'International Tables Vol C Tables 4.2.6.8 and 6.1.1.4'
N N 0.0061 0.0033 'International Tables Vol C Tables 4.2.6.8 and 6.1.1.4'
O O 0.0106 0.0060 'International Tables Vol C Tables 4.2.6.8 and 6.1.1.4'

loop_
_geom_angle_atom_site_label_1
_geom_angle_atom_site_label_2
_geom_angle_atom_site_label_3
_geom_angle
C1 O1 C37 115.4(4)
C40 O2 C28 102.2(14)
C28 O2' C40' 98.9(12)
C13 N1 C7 119.0(3)
C13 N1 C4 121.3(3)
C7 N1 C4 117.0(3)
C22 N2 C25 120.5(3)
C22 N2 C31 119.3(3)
C25 N2 C31 116.3(3)
C10 N3 C39 120.8(6)
C10 N3 C38 120.2(6)
C39 N3 C38 110.4(6)
C34 N4 C41 123.2(4)
C34 N4 C42 119.0(4)
C41 N4 C42 117.7(5)
C2 C1 C6 119.1(4)
C2 C1 O1 124.3(4)
C6 C1 O1 116.6(4)
C1 C2 C3 120.4(4)
C4 C3 C2 120.6(4)
C3 C4 C5 119.0(4)
C3 C4 N1 119.8(4)
C5 C4 N1 121.2(3)
C6 C5 C4 120.7(4)
C1 C6 C5 120.2(4)
C8 C7 C12 118.6(4)
C8 C7 N1 120.5(4)
C12 C7 N1 120.9(4)
C9 C8 C7 123.1(5)
C8 C9 C10 120.6(5)
C9 C10 N3 122.9(5)
C9 C10 C11 118.6(4)
N3 C10 C11 118.3(6)
C12 C11 C10 119.4(5)
C7 C12 C11 119.7(5)
C18 C13 C14 118.0(4)
C18 C13 N1 121.7(3)
C14 C13 N1 120.3(3)
C15 C14 C13 120.6(4)
C14 C15 C16 122.9(4)
C15 C16 C17 116.0(4)
C15 C16 C19 121.7(3)
C17 C16 C19 122.2(4)
C18 C17 C16 121.5(4)
C13 C18 C17 121.0(4)
C20 C19 C24 116.5(4)
C20 C19 C16 122.2(4)
C24 C19 C16 121.3(4)
C21 C20 C19 122.3(4)
C20 C21 C22 120.8(4)
C23 C22 N2 121.9(4)
C23 C22 C21 117.6(4)
N2 C22 C21 120.5(4)
C22 C23 C24 120.8(4)
C19 C24 C23 122.0(4)
C30 C25 C26 118.1(4)
C30 C25 N2 119.7(4)
C26 C25 N2 122.2(4)
C27 C26 C25 121.0(5)
C26 C27 C28 120.5(5)
C29 C28 C27 119.1(5)
C29 C28 O2' 100.3(9)
C27 C28 O2' 140.5(9)
C29 C28 O2 136.9(8)
C27 C28 O2 103.9(8)
C28 C29 C30 120.1(6)
C25 C30 C29 121.1(5)
C36 C31 C32 118.3(4)
C36 C31 N2 121.0(4)
C32 C31 N2 120.7(3)
C31 C32 C33 121.1(4)
C32 C33 C34 121.0(4)
N4 C34 C35 123.6(4)
N4 C34 C33 119.5(4)
C35 C34 C33 116.9(4)
C36 C35 C34 120.6(4)
C31 C36 C35 122.0(4)
C70 O4 C82 117.2(4)
C55 N5 C49 119.8(3)
C55 N5 C46 115.7(4)
C49 N5 C46 124.1(4)
C55 N5 C46' 130.1(6)
C49 N5 C46' 108.0(6)
C64 N6 C67 119.5(3)
C64 N6 C73 122.1(3)
C67 N6 C73 117.9(3)
C52 N7 C81 119.2(4)
C52 N7 C80 117.1(4)
C81 N7 C80 111.8(5)
C76 N8 C84 116.9(5)
C76 N8 C83 116.8(4)
C84 N8 C83 119.8(5)
C79 O3 C43 120.3(5)
O3 C43 C44 115.2(4)
O3 C43 C48 124.8(4)
C44 C43 C48 120.0
C43 C44 C45 120.0
C44 C45 C46 120.0
C47 C46 C45 120.0
C47 C46 N5 113.9(3)
C45 C46 N5 126.0(3)
C46 C47 C48 120.0
C47 C48 C43 120.0
C79' O3' C43' 121.7(8)
C44' C43' C48' 121.3(12)
C44' C43' O3' 127.6(11)
C48' C43' O3' 111.1(10)
C43' C44' C45' 117.6(12)
C46' C45' C44' 126.6(11)
C45' C46' C47' 110.6(11)
C45' C46' N5 118.5(10)
C47' C46' N5 130.8(11)
C46' C47' C48' 130.1(11)
C47' C48' C43' 113.4(10)
C50 C49 C54 117.6(5)
C50 C49 N5 122.0(4)
C54 C49 N5 120.5(5)
C49 C50 C51 121.9(4)
C50 C51 C52 121.3(5)
N7 C52 C53 120.5(4)
N7 C52 C51 123.1(4)
C53 C52 C51 116.4(5)
C54 C53 C52 122.5(4)
C53 C54 C49 120.4(5)
N5 C55 C60 119.9(4)
N5 C55 C56 122.1(4)
C60 C55 C56 118.0(4)
C57 C56 C55 120.4(4)
C56 C57 C58 122.5(4)
C57 C58 C59 116.4(4)
C57 C58 C61 122.4(3)
C59 C58 C61 121.1(3)
C60 C59 C58 122.7(4)
C59 C60 C55 119.9(4)
C66 C61 C62 115.8(4)
C66 C61 C58 120.4(4)
C62 C61 C58 123.7(4)
C63 C62 C61 122.3(4)
C62 C63 C64 120.7(4)
C63 C64 C65 118.2(4)
C63 C64 N6 120.5(4)
C65 C64 N6 121.3(4)
C66 C65 C64 120.7(4)
C65 C66 C61 122.3(4)
C72 C67 C68 118.3(4)
C72 C67 N6 120.9(4)
C68 C67 N6 120.8(4)
C69 C68 C67 121.0(4)
C70 C69 C68 120.6(4)
C69 C70 C71 119.5(4)
C69 C70 O4 116.5(4)
C71 C70 O4 124.0(4)
C70 C71 C72 119.9(5)
C67 C72 C71 120.6(4)
C74 C73 C78 118.3(5)
C74 C73 N6 120.7(4)
C78 C73 N6 120.9(5)
C73 C74 C75 121.4(4)
C74 C75 C76 121.1(5)
C75 C76 N8 120.9(5)
C75 C76 C77 116.5(5)
N8 C76 C77 122.4(4)
C78 C77 C76 122.2(5)
C77 C78 C73 120.4(5)

loop_
_geom_bond_atom_site_label_1
_geom_bond_atom_site_label_2
_geom_bond_distance
O1 C1 1.393(5)
O1 C37 1.442(5)
O2 C40 1.40(2)
O2 C28 1.576(17)
O2' C28 1.408(17)
O2' C40' 1.70(2)
N1 C13 1.413(5)
N1 C7 1.422(5)
N1 C4 1.433(5)
N2 C22 1.406(5)
N2 C25 1.419(5)
N2 C31 1.443(5)
N3 C10 1.372(6)
N3 C39 1.424(8)
N3 C38 1.385(8)
N4 C34 1.369(6)
N4 C41 1.385(7)
N4 C42 1.430(6)
C1 C2 1.384(6)
C1 C6 1.383(5)
C2 C3 1.383(6)
C3 C4 1.375(5)
C4 C5 1.385(6)
C5 C6 1.382(6)
C7 C8 1.380(6)
C7 C12 1.382(6)
C8 C9 1.336(7)
C9 C10 1.367(7)
C10 C11 1.432(7)
C11 C12 1.398(6)
C13 C18 1.379(5)
C13 C14 1.398(5)
C14 C15 1.366(5)
C15 C16 1.391(5)
C16 C17 1.403(5)
C16 C19 1.477(5)
C17 C18 1.390(5)
C19 C20 1.388(6)
C19 C24 1.398(6)
C20 C21 1.385(6)
C21 C22 1.406(6)
C22 C23 1.385(6)
C23 C24 1.398(5)
C25 C30 1.370(6)
C25 C26 1.393(6)
C26 C27 1.364(7)
C27 C28 1.385(9)
C28 C29 1.372(9)
C29 C30 1.389(7)
C31 C36 1.354(5)
C31 C32 1.377(6)
C32 C33 1.380(6)
C33 C34 1.400(6)
C34 C35 1.391(6)
C35 C36 1.388(6)
O4 C70 1.383(5)
O4 C82 1.430(6)
N5 C55 1.397(5)
N5 C49 1.426(6)
N5 C46 1.477(5)
N5 C46' 1.405(13)
N6 C64 1.415(6)
N6 C67 1.426(5)
N6 C73 1.434(6)
N7 C52 1.375(6)
N7 C81 1.446(6)
N7 C80 1.455(7)
N8 C76 1.390(6)
N8 C84 1.446(7)
N8 C83 1.496(8)
O3 C79 1.302(6)
O3 C43 1.368(6)
C43 C44 1.3900
C43 C48 1.3900
C44 C45 1.3900
C45 C46 1.3900
C46 C47 1.3900
C47 C48 1.3900
O3' C79' 1.208(9)
O3' C43' 1.403(14)
C43' C44' 1.360(14)
C43' C48' 1.338(13)
C44' C45' 1.390(13)
C45' C46' 1.359(13)
C46' C47' 1.263(13)
C47' C48' 1.476(13)
C49 C50 1.382(7)
C49 C54 1.413(6)
C50 C51 1.387(6)
C51 C52 1.406(6)
C52 C53 1.403(6)
C53 C54 1.378(6)
C55 C60 1.394(5)
C55 C56 1.403(6)
C56 C57 1.373(6)
C57 C58 1.382(5)
C58 C59 1.393(5)
C58 C61 1.477(6)
C59 C60 1.377(6)
C61 C66 1.391(6)
C61 C62 1.397(6)
C62 C63 1.371(6)
C63 C64 1.386(6)
C64 C65 1.380(6)
C65 C66 1.376(6)
C67 C72 1.376(6)
C67 C68 1.395(6)
C68 C69 1.380(6)
C69 C70 1.360(6)
C70 C71 1.388(6)
C71 C72 1.397(6)
C73 C74 1.361(7)
C73 C78 1.387(6)
C74 C75 1.383(6)
C75 C76 1.390(6)
C76 C77 1.388(8)
C77 C78 1.368(7)
